data_9001600
loop_
_publ_author_name
'Hugh-Jones D A'
'Angel, R. J.'

_publ_section_title
;
 A compressional study of MgSiO3 orthoenstatite up to 8.5 GPa
 Sample: P = 7.00 GPa
;
_journal_name_full 'American Mineralogist'
_journal_page_first 405
_journal_page_last 410
_journal_volume 79
_journal_year 1994
_chemical_formula_sum 'Mg O3 Si'
_chemical_name_mineral Enstatite
_space_group_IT_number 61
_symmetry_space_group_name_Hall '-P 2ac 2ab'
_symmetry_space_group_name_H-M 'P b c a'
_cell_angle_alpha 90
_cell_angle_beta 90
_cell_angle_gamma 90
_cell_length_a 17.983
_cell_length_b 8.6241
_cell_length_c 5.0902
_cell_formula_units_Z 16
_cell_volume 789.425
_database_code_amcsd 0001651
_diffrn_ambient_pressure 7e+06
_exptl_crystal_density_diffrn 3.379
_cod_original_formula_sum 'Mg Si O3'
_cod_database_code 9001600

loop_
_space_group_symop_operation_xyz
x,y,z
x,1/2-y,1/2+z
-x,1/2+y,1/2-z
1/2-x,1/2+y,z
1/2+x,1/2-y,-z
1/2+x,y,1/2-z
1/2-x,-y,1/2+z
-x,-y,-z

loop_
_atom_site_label
_atom_site_fract_x
_atom_site_fract_y
_atom_site_fract_z
_atom_site_U_iso_or_equiv
Mg1 0.37620 0.65600 0.85670 0.00418
Mg2 0.37750 0.48450 0.34720 0.00595
SiA 0.27110 0.34310 0.03990 0.00405
SiB 0.47250 0.33730 0.80310 0.00329
O1a 0.18280 0.34000 0.02100 0.00519
O2a 0.30880 0.50900 0.03300 0.00608
O3a 0.30440 0.22300 0.81700 0.00380
O1b 0.56270 0.33600 0.81200 0.00697
O2b 0.43300 0.48500 0.68600 0.00203
O3b 0.44790 0.19000 0.61300 0.00241

loop_
_cod_related_entry_id
_cod_related_entry_database
_cod_related_entry_code
1 AMCSD 0001651
